data_7238022
loop_
_publ_author_name
'Zhan, Lisi'
'Xiang, Yepeng'
'Chen, Zhanxiang'
'Wu, Kailong'
'Gong, Shaolong'
'Xie, Guohua'
'Yang, Chuluo'

_publ_section_title
;
 Fine-tuning the photophysical properties of thermally activated delayed
 fluorescent emitters using torsion angles: high performance sky-blue
 OLEDs
;
_journal_issue 44
_journal_name_full 'Journal of Materials Chemistry C'
_journal_page_first 13953
_journal_paper_doi 10.1039/C9TC04804A
_journal_volume 7
_journal_year 2019
_chemical_formula_moiety 'C42 H36 N2 O2 S'
_chemical_formula_sum 'C42 H36 N2 O2 S'
_chemical_formula_weight 632.79
_space_group_crystal_system orthorhombic
_space_group_IT_number 19
_space_group_name_Hall 'P 2ac 2ab'
_space_group_name_H-M_alt 'P 21 21 21'
_atom_sites_solution_hydrogens geom
_atom_sites_solution_primary dual
_audit_creation_date 2019-05-18
_audit_creation_method
;
Olex2 1.2
(compiled 2018.05.29 svn.r3508 for OlexSys, GUI svn.r5506)
;
_audit_update_record
;
2019-05-21 deposited with the CCDC.	2019-10-16 downloaded from the CCDC.
;
_cell_angle_alpha 90
_cell_angle_beta 90
_cell_angle_gamma 90
_cell_formula_units_Z 4
_cell_length_a 8.5922(8)
_cell_length_b 16.4651(18)
_cell_length_c 23.2456(18)
_cell_measurement_reflns_used 2356
_cell_measurement_temperature 100.01(10)
_cell_measurement_theta_max 24.4390
_cell_measurement_theta_min 2.9570
_cell_volume 3288.6(5)
_computing_cell_refinement 'CrysAlisPro 1.171.38.43f (Rigaku OD, 2015)'
_computing_data_collection 'CrysAlisPro 1.171.38.43f (Rigaku OD, 2015)'
_computing_data_reduction 'CrysAlisPro 1.171.38.43f (Rigaku OD, 2015)'
_computing_molecular_graphics 'Olex2 (Dolomanov et al., 2009)'
_computing_publication_material 'Olex2 (Dolomanov et al., 2009)'
_computing_structure_refinement 'ShelXL (Sheldrick, 2015)'
_computing_structure_solution 'ShelXT (Sheldrick, 2015)'
_diffrn_ambient_environment N~2~
_diffrn_ambient_temperature 100.01(10)
_diffrn_detector 'CCD plate'
_diffrn_detector_area_resol_mean 5.2684
_diffrn_detector_type AtlasS2
_diffrn_measured_fraction_theta_full 0.999
_diffrn_measured_fraction_theta_max 0.999
_diffrn_measurement_details
;
List of Runs (angles in degrees, time in seconds):

  # Type    Start    End  Width  t~exp~   \w     \q     \k     \f   Frames
#--------------------------------------------------------------------------
  1  \w     -6.00  76.00   1.00    8.00    --   11.74  57.00  90.00   82
  2  \w     26.00  86.00   1.00    8.00    --   11.74  77.00 -60.00   60
;
_diffrn_measurement_device 'four-circle diffractometer'
_diffrn_measurement_device_type 'SuperNova, Dual, Cu at zero, AtlasS2'
_diffrn_measurement_method '\w scans'
_diffrn_orient_matrix_type 'CrysAlisPro convention (1999,Acta A55,543-557)'
_diffrn_orient_matrix_UB_11 -0.0031839000
_diffrn_orient_matrix_UB_12 0.0375111000
_diffrn_orient_matrix_UB_13 0.0149860000
_diffrn_orient_matrix_UB_21 0.0197002000
_diffrn_orient_matrix_UB_22 -0.0201596000
_diffrn_orient_matrix_UB_23 0.0259461000
_diffrn_orient_matrix_UB_31 0.0801392000
_diffrn_orient_matrix_UB_32 0.0064301000
_diffrn_orient_matrix_UB_33 -0.0057717000
_diffrn_radiation_monochromator mirror
_diffrn_radiation_probe x-ray
_diffrn_radiation_type MoK\a
_diffrn_radiation_wavelength 0.71073
_diffrn_reflns_av_R_equivalents 0.0699
_diffrn_reflns_av_unetI/netI 0.1142
_diffrn_reflns_Laue_measured_fraction_full 0.999
_diffrn_reflns_Laue_measured_fraction_max 0.999
_diffrn_reflns_limit_h_max 8
_diffrn_reflns_limit_h_min -10
_diffrn_reflns_limit_k_max 13
_diffrn_reflns_limit_k_min -19
_diffrn_reflns_limit_l_max 27
_diffrn_reflns_limit_l_min -27
_diffrn_reflns_number 10775
_diffrn_reflns_point_group_measured_fraction_full 0.992
_diffrn_reflns_point_group_measured_fraction_max 0.992
_diffrn_reflns_theta_full 24.994
_diffrn_reflns_theta_max 24.994
_diffrn_reflns_theta_min 2.145
_diffrn_source 'micro-focus sealed X-ray tube'
_diffrn_source_type 'SuperNova (Mo) X-ray Source'
_exptl_absorpt_coefficient_mu 0.139
_exptl_absorpt_correction_T_max 1.00000
_exptl_absorpt_correction_T_min 0.79811
_exptl_absorpt_correction_type multi-scan
_exptl_absorpt_process_details
;
CrysAlisPro 1.171.38.43f (Rigaku Oxford Diffraction, 2015)
Empirical absorption correction using spherical harmonics,
 implemented in SCALE3 ABSPACK scaling algorithm.
;
_exptl_crystal_colour colourless
_exptl_crystal_colour_primary colourless
_exptl_crystal_density_diffrn 1.278
_exptl_crystal_description block
_exptl_crystal_F_000 1336
_exptl_crystal_size_max 0.14
_exptl_crystal_size_mid 0.11
_exptl_crystal_size_min 0.1
_refine_diff_density_max 0.272
_refine_diff_density_min -0.315
_refine_diff_density_rms 0.053
_refine_ls_abs_structure_details
;
 Flack x determined using 1387 quotients [(I+)-(I-)]/[(I+)+(I-)]
 (Parsons, Flack and Wagner, Acta Cryst. B69 (2013) 249-259).
;
_refine_ls_abs_structure_Flack -0.20(10)
_refine_ls_extinction_method none
_refine_ls_goodness_of_fit_ref 1.003
_refine_ls_hydrogen_treatment constr
_refine_ls_matrix_type full
_refine_ls_number_parameters 428
_refine_ls_number_reflns 5746
_refine_ls_number_restraints 0
_refine_ls_restrained_S_all 1.003
_refine_ls_R_factor_all 0.0810
_refine_ls_R_factor_gt 0.0605
_refine_ls_shift/su_max 0.000
_refine_ls_shift/su_mean 0.000
_refine_ls_structure_factor_coef Fsqd
_refine_ls_weighting_details 'w=1/[\s^2^(Fo^2^)+(0.0355P)^2^] where P=(Fo^2^+2Fc^2^)/3'
_refine_ls_weighting_scheme calc
_refine_ls_wR_factor_gt 0.1156
_refine_ls_wR_factor_ref 0.1298
_reflns_Friedel_coverage 0.750
_reflns_Friedel_fraction_full 0.982
_reflns_Friedel_fraction_max 0.982
_reflns_number_gt 4572
_reflns_number_total 5746
_reflns_threshold_expression 'I > 2\s(I)'
_cod_data_source_file c9tc04804a3.cif
_cod_data_source_block zls-4
_cod_database_code 7238022
_shelx_shelxl_version_number 2018/3
_shelx_space_group_comment
;
The symmetry employed for this shelxl refinement is uniquely defined
by the following loop, which should always be used as a source of
symmetry information in preference to the above space-group names.
They are only intended as comments.
;
_reflns_odcompleteness_completeness 99.90
_reflns_odcompleteness_iscentric 1
_reflns_odcompleteness_theta 26.32
_olex2_refinement_description
;
1. Fixed Uiso
 At 1.2 times of:
  All C(H) groups
 At 1.5 times of:
  All C(H,H,H) groups
2.a Aromatic/amide H refined with riding coordinates:
 C33(H33), C32(H32), C19(H19), C21(H21), C17(H17), C30(H30), C31(H31),
 C18(H18), C25(H25), C24(H24), C12(H12), C26(H26), C27(H27), C6(H6), C37(H37),
 C11(H11), C9(H9), C38(H38), C5(H5), C40(H40), C3(H3), C4(H4), C39(H39),
 C10(H10)
2.b Idealised Me refined as rotating group:
 C41(H41A,H41B,H41C), C14(H14A,H14B,H14C), C15(H15A,H15B,H15C), C42(H42A,H42B,
 H42C)
;
_olex2_submission_special_instructions 'No special instructions were received'
_oxdiff_exptl_absorpt_empirical_details
;
Empirical correction (ABSPACK) includes:
- Absorption correction using spherical harmonics
- Frame scaling
;
_oxdiff_exptl_absorpt_empirical_full_max 1.245
_oxdiff_exptl_absorpt_empirical_full_min 0.753

loop_
_space_group_symop_operation_xyz
'x, y, z'
'-x+1/2, -y, z+1/2'
'-x, y+1/2, -z+1/2'
'x+1/2, -y+1/2, -z'

loop_
_atom_site_label
_atom_site_type_symbol
_atom_site_fract_x
_atom_site_fract_y
_atom_site_fract_z
_atom_site_U_iso_or_equiv
_atom_site_adp_type
_atom_site_occupancy
_atom_site_site_symmetry_order
_atom_site_calc_flag
_atom_site_refinement_flags_posn
S1 S 1.05276(15) 0.55831(8) 0.34150(5) 0.0251(3) Uani 1 1 d .
O2 O 1.0854(4) 0.6232(2) 0.30235(13) 0.0327(10) Uani 1 1 d .
O1 O 1.1484(4) 0.4862(2) 0.33981(15) 0.0363(9) Uani 1 1 d .
N2 N 0.9292(5) 0.7254(2) 0.39068(15) 0.0207(9) Uani 1 1 d .
N1 N 0.5752(5) 0.3788(2) 0.39212(16) 0.0230(10) Uani 1 1 d .
C23 C 1.0015(5) 0.6704(3) 0.43040(19) 0.0199(11) Uani 1 1 d .
C33 C 0.6781(6) 0.6643(3) 0.41248(19) 0.0202(11) Uani 1 1 d .
H33 H 0.723398 0.636061 0.442784 0.024 Uiso 1 1 calc R
C28 C 0.7690(6) 0.7173(3) 0.38012(19) 0.0198(11) Uani 1 1 d .
C22 C 1.0617(6) 0.5942(3) 0.41367(19) 0.0200(11) Uani 1 1 d .
C29 C 0.6990(6) 0.7629(3) 0.3357(2) 0.0222(11) Uani 1 1 d .
C16 C 0.6435(5) 0.4430(3) 0.35862(18) 0.0202(11) Uani 1 1 d .
C32 C 0.5221(6) 0.6528(3) 0.4007(2) 0.0252(12) Uani 1 1 d .
H32 H 0.463077 0.617693 0.423186 0.030 Uiso 1 1 calc R
C19 C 0.7661(6) 0.5669(3) 0.29126(19) 0.0237(12) Uani 1 1 d .
H19 H 0.807902 0.608095 0.268681 0.028 Uiso 1 1 calc R
C21 C 0.7976(6) 0.4646(3) 0.36533(19) 0.0214(11) Uani 1 1 d .
H21 H 0.860804 0.437726 0.391623 0.026 Uiso 1 1 calc R
C34 C 0.7892(6) 0.8260(3) 0.3013(2) 0.0281(13) Uani 1 1 d .
C17 C 0.5504(6) 0.4828(3) 0.31879(18) 0.0238(11) Uani 1 1 d .
H17 H 0.446175 0.468485 0.314992 0.029 Uiso 1 1 calc R
C30 C 0.5425(6) 0.7485(3) 0.3243(2) 0.0280(12) Uani 1 1 d .
H30 H 0.495258 0.777188 0.294524 0.034 Uiso 1 1 calc R
C31 C 0.4543(6) 0.6937(3) 0.3551(2) 0.0274(12) Uani 1 1 d .
H31 H 0.350821 0.684415 0.345426 0.033 Uiso 1 1 calc R
C8 C 0.4445(6) 0.3333(3) 0.4785(2) 0.0260(12) Uani 1 1 d .
C1 C 0.5915(6) 0.2979(3) 0.3718(2) 0.0250(12) Uani 1 1 d .
C18 C 0.6121(6) 0.5437(3) 0.28472(19) 0.0250(12) Uani 1 1 d .
H18 H 0.550061 0.569196 0.257358 0.030 Uiso 1 1 calc R
C25 C 1.0846(6) 0.6432(3) 0.5274(2) 0.0299(13) Uani 1 1 d .
H25 H 1.093038 0.659966 0.565518 0.036 Uiso 1 1 calc R
C13 C 0.5291(5) 0.3932(3) 0.44946(19) 0.0224(12) Uani 1 1 d .
C24 C 1.0142(6) 0.6929(3) 0.48769(19) 0.0249(12) Uani 1 1 d .
H24 H 0.974234 0.742645 0.499492 0.030 Uiso 1 1 calc R
C35 C 0.9471(6) 0.8428(3) 0.32812(18) 0.0236(11) Uani 1 1 d .
C36 C 1.0127(6) 0.7940(3) 0.37064(19) 0.0228(12) Uani 1 1 d .
C12 C 0.5695(6) 0.4653(3) 0.47730(19) 0.0233(12) Uani 1 1 d .
H12 H 0.623777 0.505313 0.457433 0.028 Uiso 1 1 calc R
C26 C 1.1433(6) 0.5681(4) 0.5111(2) 0.0339(14) Uani 1 1 d .
H26 H 1.190194 0.534039 0.537882 0.041 Uiso 1 1 calc R
C27 C 1.1306(5) 0.5448(3) 0.4539(2) 0.0265(12) Uani 1 1 d .
H27 H 1.169639 0.494610 0.442533 0.032 Uiso 1 1 calc R
C6 C 0.6886(6) 0.2801(3) 0.3262(2) 0.0303(13) Uani 1 1 d .
H6 H 0.741351 0.321660 0.307385 0.036 Uiso 1 1 calc R
C37 C 1.1596(6) 0.8111(3) 0.3927(2) 0.0275(12) Uani 1 1 d .
H37 H 1.202343 0.778009 0.421035 0.033 Uiso 1 1 calc R
C2 C 0.5059(6) 0.2371(3) 0.3998(2) 0.0284(13) Uani 1 1 d .
C11 C 0.5292(6) 0.4776(3) 0.5342(2) 0.0284(12) Uani 1 1 d .
H11 H 0.556029 0.525824 0.552573 0.034 Uiso 1 1 calc R
C9 C 0.4077(6) 0.3476(4) 0.5363(2) 0.0308(13) Uani 1 1 d .
H9 H 0.353557 0.308068 0.556729 0.037 Uiso 1 1 calc R
C38 C 1.2419(6) 0.8775(3) 0.3725(2) 0.0348(14) Uani 1 1 d .
H38 H 1.339990 0.888942 0.387381 0.042 Uiso 1 1 calc R
C5 C 0.7074(6) 0.1997(4) 0.3083(2) 0.0369(15) Uani 1 1 d .
H5 H 0.772398 0.187231 0.277579 0.044 Uiso 1 1 calc R
C20 C 0.8564(5) 0.5279(3) 0.33176(19) 0.0213(11) Uani 1 1 d .
C40 C 1.0354(7) 0.9093(3) 0.3094(2) 0.0340(14) Uani 1 1 d .
H40 H 0.994092 0.943033 0.281161 0.041 Uiso 1 1 calc R
C3 C 0.5308(7) 0.1569(3) 0.3818(2) 0.0376(15) Uani 1 1 d .
H3 H 0.480110 0.114760 0.400766 0.045 Uiso 1 1 calc R
C41 C 0.6934(7) 0.9059(3) 0.2991(3) 0.0411(15) Uani 1 1 d .
H41A H 0.590734 0.894510 0.284962 0.062 Uiso 1 1 calc GR
H41B H 0.743843 0.943938 0.274028 0.062 Uiso 1 1 calc GR
H41C H 0.686367 0.928529 0.337096 0.062 Uiso 1 1 calc GR
C7 C 0.3864(6) 0.2602(3) 0.4450(2) 0.0301(13) Uani 1 1 d .
C4 C 0.6284(7) 0.1392(3) 0.3369(2) 0.0382(15) Uani 1 1 d .
H4 H 0.641397 0.085501 0.325495 0.046 Uiso 1 1 calc R
C39 C 1.1798(7) 0.9265(3) 0.3308(2) 0.0396(15) Uani 1 1 d .
H39 H 1.235346 0.970980 0.317150 0.048 Uiso 1 1 calc R
C10 C 0.4490(7) 0.4181(3) 0.5637(2) 0.0337(14) Uani 1 1 d .
H10 H 0.423075 0.425795 0.602148 0.040 Uiso 1 1 calc R
C14 C 0.2357(6) 0.2872(4) 0.4128(2) 0.0384(15) Uani 1 1 d .
H14A H 0.157829 0.302510 0.440390 0.058 Uiso 1 1 calc GR
H14B H 0.197654 0.243056 0.389813 0.058 Uiso 1 1 calc GR
H14C H 0.258774 0.332746 0.388456 0.058 Uiso 1 1 calc GR
C15 C 0.3445(8) 0.1883(3) 0.4841(2) 0.0436(16) Uani 1 1 d .
H15A H 0.437642 0.166504 0.500867 0.065 Uiso 1 1 calc GR
H15B H 0.293521 0.147052 0.461874 0.065 Uiso 1 1 calc GR
H15C H 0.276058 0.206571 0.514115 0.065 Uiso 1 1 calc GR
C42 C 0.8163(8) 0.7942(4) 0.2396(2) 0.0480(18) Uani 1 1 d .
H42A H 0.880480 0.746497 0.241002 0.072 Uiso 1 1 calc GR
H42B H 0.867260 0.835318 0.217207 0.072 Uiso 1 1 calc GR
H42C H 0.718095 0.780965 0.222310 0.072 Uiso 1 1 calc GR

loop_
_atom_site_aniso_label
_atom_site_aniso_U_11
_atom_site_aniso_U_22
_atom_site_aniso_U_33
_atom_site_aniso_U_23
_atom_site_aniso_U_13
_atom_site_aniso_U_12
S1 0.0241(6) 0.0234(7) 0.0276(6) -0.0074(6) 0.0064(6) -0.0050(6)
O2 0.040(2) 0.036(2) 0.0218(17) -0.0030(17) 0.0078(16) -0.0201(19)
O1 0.0237(18) 0.032(2) 0.053(2) -0.020(2) 0.0064(18) 0.0000(17)
N2 0.023(2) 0.013(2) 0.026(2) 0.0058(18) 0.0014(19) 0.0012(19)
N1 0.026(2) 0.017(2) 0.026(2) -0.0035(18) 0.0067(19) -0.006(2)
C23 0.023(3) 0.013(3) 0.025(3) 0.002(2) -0.001(2) -0.003(2)
C33 0.027(3) 0.015(3) 0.018(2) -0.003(2) 0.002(2) 0.004(2)
C28 0.025(3) 0.013(3) 0.021(2) -0.006(2) 0.005(2) 0.003(2)
C22 0.019(2) 0.015(3) 0.026(2) -0.001(2) 0.000(2) 0.000(2)
C29 0.029(3) 0.016(3) 0.021(3) -0.003(2) 0.001(2) 0.006(2)
C16 0.027(3) 0.015(3) 0.019(2) -0.004(2) 0.005(2) 0.000(2)
C32 0.025(3) 0.019(3) 0.031(3) -0.003(2) 0.003(2) -0.001(2)
C19 0.037(3) 0.018(3) 0.016(2) -0.006(2) 0.005(2) -0.002(3)
C21 0.024(3) 0.016(3) 0.024(2) -0.006(2) -0.002(2) 0.002(2)
C34 0.041(3) 0.020(3) 0.023(3) 0.008(2) 0.000(2) 0.002(2)
C17 0.024(3) 0.025(3) 0.023(2) -0.003(2) 0.003(2) -0.002(3)
C30 0.035(3) 0.021(3) 0.027(3) -0.002(2) -0.005(3) 0.004(3)
C31 0.027(3) 0.020(3) 0.035(3) -0.006(2) 0.000(3) 0.007(2)
C8 0.020(2) 0.025(3) 0.033(3) 0.004(2) 0.001(2) -0.003(3)
C1 0.028(3) 0.019(3) 0.028(3) -0.005(2) -0.001(2) -0.001(2)
C18 0.033(3) 0.023(3) 0.019(2) -0.004(2) -0.003(2) 0.003(2)
C25 0.037(3) 0.031(3) 0.021(3) -0.002(2) -0.001(2) -0.007(3)
C13 0.017(2) 0.025(3) 0.025(3) 0.003(2) -0.002(2) 0.002(2)
C24 0.033(3) 0.020(3) 0.022(2) -0.004(2) 0.003(2) -0.003(2)
C35 0.030(3) 0.020(3) 0.020(2) 0.004(2) 0.008(2) 0.000(2)
C36 0.033(3) 0.012(3) 0.023(2) 0.000(2) 0.008(2) 0.003(2)
C12 0.026(3) 0.018(3) 0.027(3) 0.003(2) 0.002(2) 0.003(2)
C26 0.033(3) 0.035(4) 0.033(3) 0.015(3) -0.006(3) 0.000(3)
C27 0.023(3) 0.016(3) 0.040(3) 0.003(2) 0.000(2) -0.001(2)
C6 0.029(3) 0.027(3) 0.036(3) -0.010(3) -0.002(3) -0.003(2)
C37 0.026(3) 0.023(3) 0.033(3) 0.005(2) 0.001(2) 0.000(3)
C2 0.030(3) 0.019(3) 0.036(3) -0.003(2) -0.008(2) -0.007(2)
C11 0.036(3) 0.020(3) 0.030(3) -0.004(2) 0.001(3) 0.002(3)
C9 0.030(3) 0.034(3) 0.029(3) 0.008(3) 0.002(3) -0.002(3)
C38 0.028(3) 0.026(3) 0.051(3) 0.010(3) 0.005(3) -0.003(3)
C5 0.032(3) 0.037(4) 0.041(3) -0.016(3) -0.009(3) 0.012(3)
C20 0.025(3) 0.018(3) 0.020(2) -0.008(2) 0.004(2) -0.001(2)
C40 0.040(3) 0.026(3) 0.036(3) 0.012(2) -0.001(3) -0.001(3)
C3 0.047(4) 0.021(3) 0.045(3) -0.003(3) -0.015(3) -0.007(3)
C41 0.040(3) 0.026(3) 0.058(4) 0.016(3) -0.003(3) 0.010(3)
C7 0.031(3) 0.025(3) 0.034(3) 0.006(3) 0.000(3) -0.007(3)
C4 0.048(4) 0.018(3) 0.049(3) -0.012(3) -0.018(3) 0.001(3)
C39 0.042(3) 0.030(4) 0.047(3) 0.017(3) 0.009(3) -0.007(3)
C10 0.036(3) 0.039(4) 0.026(3) 0.005(3) 0.007(3) 0.007(3)
C14 0.035(3) 0.042(4) 0.039(3) 0.004(3) 0.001(3) -0.009(3)
C15 0.055(4) 0.033(4) 0.044(3) 0.007(3) -0.009(3) -0.019(3)
C42 0.073(5) 0.049(4) 0.022(3) 0.003(3) 0.003(3) -0.016(4)

loop_
_atom_type_symbol
_atom_type_description
_atom_type_scat_dispersion_real
_atom_type_scat_dispersion_imag
_atom_type_scat_source
C C 0.0033 0.0016 'International Tables Vol C Tables 4.2.6.8 and 6.1.1.4'
H H 0.0000 0.0000 'International Tables Vol C Tables 4.2.6.8 and 6.1.1.4'
N N 0.0061 0.0033 'International Tables Vol C Tables 4.2.6.8 and 6.1.1.4'
O O 0.0106 0.0060 'International Tables Vol C Tables 4.2.6.8 and 6.1.1.4'
S S 0.1246 0.1234 'International Tables Vol C Tables 4.2.6.8 and 6.1.1.4'

loop_
_geom_angle_atom_site_label_1
_geom_angle_atom_site_label_2
_geom_angle_atom_site_label_3
_geom_angle
O2 S1 O1 119.0(2)
O2 S1 C22 110.1(2)
O2 S1 C20 108.4(2)
O1 S1 C22 105.9(2)
O1 S1 C20 107.8(2)
C20 S1 C22 104.8(2)
C28 N2 C23 118.5(4)
C28 N2 C36 121.0(4)
C36 N2 C23 119.7(4)
C1 N1 C16 118.0(4)
C13 N1 C16 120.1(4)
C13 N1 C1 120.0(4)
C22 C23 N2 122.8(4)
C24 C23 N2 119.0(4)
C24 C23 C22 118.2(4)
C28 C33 H33 119.2
C32 C33 H33 119.2
C32 C33 C28 121.6(5)
N2 C28 C29 119.7(4)
C33 C28 N2 121.0(4)
C33 C28 C29 119.3(4)
C23 C22 S1 122.6(4)
C27 C22 S1 117.6(4)
C27 C22 C23 119.8(4)
C28 C29 C34 122.0(4)
C30 C29 C28 117.5(5)
C30 C29 C34 120.5(4)
C21 C16 N1 121.4(4)
C21 C16 C17 120.4(4)
C17 C16 N1 118.2(4)
C33 C32 H32 120.2
C33 C32 C31 119.6(5)
C31 C32 H32 120.2
C18 C19 H19 120.5
C20 C19 H19 120.5
C20 C19 C18 119.0(5)
C16 C21 H21 120.8
C16 C21 C20 118.5(4)
C20 C21 H21 120.8
C29 C34 C41 109.0(4)
C29 C34 C42 109.4(4)
C35 C34 C29 111.3(4)
C35 C34 C41 109.4(4)
C35 C34 C42 108.0(4)
C42 C34 C41 109.8(5)
C16 C17 H17 119.9
C18 C17 C16 120.2(5)
C18 C17 H17 119.9
C29 C30 H30 118.6
C31 C30 C29 122.9(5)
C31 C30 H30 118.6
C32 C31 H31 120.5
C30 C31 C32 119.0(5)
C30 C31 H31 120.5
C13 C8 C9 117.5(5)
C13 C8 C7 118.8(4)
C9 C8 C7 123.4(5)
C6 C1 N1 120.9(5)
C6 C1 C2 121.5(5)
C2 C1 N1 117.6(4)
C19 C18 H18 119.9
C17 C18 C19 120.2(5)
C17 C18 H18 119.9
C24 C25 H25 119.8
C24 C25 C26 120.4(5)
C26 C25 H25 119.8
C8 C13 N1 118.9(4)
C12 C13 N1 120.8(4)
C12 C13 C8 120.3(4)
C23 C24 H24 119.3
C25 C24 C23 121.5(5)
C25 C24 H24 119.3
C36 C35 C34 123.2(4)
C36 C35 C40 116.9(5)
C40 C35 C34 119.9(4)
C35 C36 N2 119.2(4)
C35 C36 C37 120.8(5)
C37 C36 N2 120.0(4)
C13 C12 H12 119.8
C11 C12 C13 120.4(5)
C11 C12 H12 119.8
C25 C26 H26 120.7
C27 C26 C25 118.7(5)
C27 C26 H26 120.7
C22 C27 C26 121.5(5)
C22 C27 H27 119.2
C26 C27 H27 119.2
C1 C6 H6 120.0
C1 C6 C5 119.9(5)
C5 C6 H6 120.0
C36 C37 H37 120.1
C38 C37 C36 119.9(5)
C38 C37 H37 120.1
C1 C2 C7 119.8(5)
C3 C2 C1 117.0(5)
C3 C2 C7 123.2(5)
C12 C11 H11 120.1
C10 C11 C12 119.7(5)
C10 C11 H11 120.1
C8 C9 H9 119.0
C10 C9 C8 121.9(5)
C10 C9 H9 119.0
C37 C38 H38 119.8
C39 C38 C37 120.4(5)
C39 C38 H38 119.8
C6 C5 H5 120.5
C4 C5 C6 119.0(5)
C4 C5 H5 120.5
C19 C20 S1 119.4(4)
C19 C20 C21 121.7(4)
C21 C20 S1 118.9(4)
C35 C40 H40 118.6
C39 C40 C35 122.7(5)
C39 C40 H40 118.6
C2 C3 H3 119.3
C4 C3 C2 121.4(5)
C4 C3 H3 119.3
C34 C41 H41A 109.5
C34 C41 H41B 109.5
C34 C41 H41C 109.5
H41A C41 H41B 109.5
H41A C41 H41C 109.5
H41B C41 H41C 109.5
C8 C7 C14 107.0(4)
C8 C7 C15 112.6(4)
C2 C7 C8 109.4(4)
C2 C7 C14 107.6(4)
C2 C7 C15 112.0(5)
C15 C7 C14 108.0(4)
C5 C4 H4 119.5
C3 C4 C5 121.1(5)
C3 C4 H4 119.5
C38 C39 H39 120.3
C40 C39 C38 119.3(5)
C40 C39 H39 120.3
C11 C10 H10 120.0
C9 C10 C11 120.0(5)
C9 C10 H10 120.0
C7 C14 H14A 109.5
C7 C14 H14B 109.5
C7 C14 H14C 109.5
H14A C14 H14B 109.5
H14A C14 H14C 109.5
H14B C14 H14C 109.5
C7 C15 H15A 109.5
C7 C15 H15B 109.5
C7 C15 H15C 109.5
H15A C15 H15B 109.5
H15A C15 H15C 109.5
H15B C15 H15C 109.5
C34 C42 H42A 109.5
C34 C42 H42B 109.5
C34 C42 H42C 109.5
H42A C42 H42B 109.5
H42A C42 H42C 109.5
H42B C42 H42C 109.5

loop_
_geom_bond_atom_site_label_1
_geom_bond_atom_site_label_2
_geom_bond_distance
S1 O2 1.431(4)
S1 O1 1.444(4)
S1 C22 1.780(5)
S1 C20 1.774(5)
N2 C23 1.434(6)
N2 C28 1.405(6)
N2 C36 1.417(6)
N1 C16 1.439(6)
N1 C1 1.419(6)
N1 C13 1.410(6)
C23 C22 1.413(6)
C23 C24 1.386(6)
C33 H33 0.9300
C33 C28 1.392(7)
C33 C32 1.381(7)
C28 C29 1.411(6)
C22 C27 1.373(7)
C29 C34 1.523(7)
C29 C30 1.391(7)
C16 C21 1.380(7)
C16 C17 1.389(7)
C32 H32 0.9300
C32 C31 1.384(7)
C19 H19 0.9300
C19 C18 1.385(7)
C19 C20 1.379(7)
C21 H21 0.9300
C21 C20 1.396(7)
C34 C35 1.519(7)
C34 C41 1.552(7)
C34 C42 1.544(7)
C17 H17 0.9300
C17 C18 1.384(7)
C30 H30 0.9300
C30 C31 1.380(7)
C31 H31 0.9300
C8 C13 1.398(7)
C8 C9 1.401(7)
C8 C7 1.518(7)
C1 C6 1.381(7)
C1 C2 1.403(7)
C18 H18 0.9300
C25 H25 0.9300
C25 C24 1.374(7)
C25 C26 1.389(7)
C13 C12 1.396(7)
C24 H24 0.9300
C35 C36 1.394(7)
C35 C40 1.401(7)
C36 C37 1.391(7)
C12 H12 0.9300
C12 C11 1.383(6)
C26 H26 0.9300
C26 C27 1.388(7)
C27 H27 0.9300
C6 H6 0.9300
C6 C5 1.397(7)
C37 H37 0.9300
C37 C38 1.384(7)
C2 C3 1.401(7)
C2 C7 1.516(7)
C11 H11 0.9300
C11 C10 1.380(7)
C9 H9 0.9300
C9 C10 1.371(7)
C38 H38 0.9300
C38 C39 1.370(7)
C5 H5 0.9300
C5 C4 1.376(8)
C40 H40 0.9300
C40 C39 1.367(8)
C3 H3 0.9300
C3 C4 1.371(8)
C41 H41A 0.9600
C41 H41B 0.9600
C41 H41C 0.9600
C7 C14 1.560(7)
C7 C15 1.536(7)
C4 H4 0.9300
C39 H39 0.9300
C10 H10 0.9300
C14 H14A 0.9600
C14 H14B 0.9600
C14 H14C 0.9600
C15 H15A 0.9600
C15 H15B 0.9600
C15 H15C 0.9600
C42 H42A 0.9600
C42 H42B 0.9600
C42 H42C 0.9600
